data_1553685
loop_
_publ_author_name
'Gan, Shifeng'
'Zhou, Jian'
'Smith, Trevor A.'
'Su, Huifang'
'Luo, Wenwen'
'Hong, Yuning'
'Zhao, Zujin'
'Tang, Ben Zhong'

_publ_section_title
;
 New AIEgens with delayed fluorescence for fluorescence imaging and
 fluorescence lifetime imaging of living cells
;
_journal_issue 12
_journal_name_full 'Materials Chemistry Frontiers'
_journal_page_first 2554
_journal_paper_doi 10.1039/C7QM00286F
_journal_volume 1
_journal_year 2017
_chemical_formula_moiety 'C37 H24 N2 O3'
_chemical_formula_sum 'C37 H24 N2 O3'
_chemical_formula_weight 544.58
_space_group_IT_number 14
_space_group_name_Hall '-P 2yn'
_space_group_name_H-M_alt 'P 1 21/n 1'
_symmetry_cell_setting monoclinic
_symmetry_space_group_name_Hall '-P 2yn'
_symmetry_space_group_name_H-M 'P 1 21/n 1'
_atom_sites_solution_hydrogens geom
_atom_sites_solution_primary direct
_atom_sites_solution_secondary difmap
_audit_creation_method SHELXL-97
_audit_update_record
;
2016-02-25 deposited with the CCDC.
2017-09-12 downloaded from the CCDC.
;
_cell_angle_alpha 90.00
_cell_angle_beta 109.203(2)
_cell_angle_gamma 90.00
_cell_formula_units_Z 8
_cell_length_a 24.2035(13)
_cell_length_b 9.4392(5)
_cell_length_c 24.3060(15)
_cell_measurement_reflns_used 5261
_cell_measurement_temperature 173(2)
_cell_measurement_theta_max 24.98
_cell_measurement_theta_min 3.07
_cell_volume 5244.0(5)
_computing_structure_refinement 'SHELXL-97 (Sheldrick, 2008)'
_computing_structure_solution 'SHELXS-97 (Sheldrick, 2008)'
_diffrn_ambient_temperature 173(2)
_diffrn_measured_fraction_theta_full 0.980
_diffrn_measured_fraction_theta_max 0.980
_diffrn_measurement_device_type 'PHOTON100 CMOS detector'
_diffrn_measurement_method 'omega scan'
_diffrn_radiation_monochromator 'TRIUMPH curved crystal monochromator'
_diffrn_radiation_source 'fine-focus sealed tube'
_diffrn_radiation_type MoK\a
_diffrn_radiation_wavelength 0.71073
_diffrn_reflns_av_R_equivalents 0.0943
_diffrn_reflns_av_sigmaI/netI 0.1013
_diffrn_reflns_limit_h_max 29
_diffrn_reflns_limit_h_min -29
_diffrn_reflns_limit_k_max 9
_diffrn_reflns_limit_k_min -11
_diffrn_reflns_limit_l_max 29
_diffrn_reflns_limit_l_min -29
_diffrn_reflns_number 30097
_diffrn_reflns_theta_full 25.75
_diffrn_reflns_theta_max 25.75
_diffrn_reflns_theta_min 3.09
_exptl_absorpt_coefficient_mu 0.088
_exptl_absorpt_correction_T_max 0.7452
_exptl_absorpt_correction_T_min 0.6893
_exptl_absorpt_correction_type multi-scan
_exptl_absorpt_process_details 'SADABS (Bruker, 2013)'
_exptl_crystal_density_diffrn 1.380
_exptl_crystal_density_method 'not measured'
_exptl_crystal_description block
_exptl_crystal_F_000 2272
_exptl_crystal_size_max 0.41
_exptl_crystal_size_mid 0.30
_exptl_crystal_size_min 0.24
_refine_diff_density_max 0.545
_refine_diff_density_min -0.232
_refine_diff_density_rms 0.049
_refine_ls_extinction_method none
_refine_ls_goodness_of_fit_ref 1.032
_refine_ls_hydrogen_treatment constr
_refine_ls_matrix_type full
_refine_ls_number_parameters 757
_refine_ls_number_reflns 9852
_refine_ls_number_restraints 0
_refine_ls_restrained_S_all 1.032
_refine_ls_R_factor_all 0.1271
_refine_ls_R_factor_gt 0.0541
_refine_ls_shift/su_max 0.000
_refine_ls_shift/su_mean 0.000
_refine_ls_structure_factor_coef Fsqd
_refine_ls_weighting_details 'calc w=1/[\s^2^(Fo^2^)+(0.0383P)^2^+0.0000P] where P=(Fo^2^+2Fc^2^)/3'
_refine_ls_weighting_scheme calc
_refine_ls_wR_factor_gt 0.1016
_refine_ls_wR_factor_ref 0.1227
_reflns_number_gt 5495
_reflns_number_total 9852
_reflns_threshold_expression >2sigma(I)
_cod_data_source_file c7qm00286f2.cif
_cod_data_source_block 1
_cod_depositor_comments
;
The following automatic conversions were performed:

data item '_symmetry_cell_setting' value 'Monoclinic' was changed to
'monoclinic' in accordance with the
/home/saulius/struct/COD-crude-data/automatic-downloads/DataCite-retrospective/RSC/depositions/lib/dictionaries/cif_core.dic
dictionary named 'cif_core.dic' version 2.4.2 last updated on
2011-04-26.

Automatic conversion script
Id: cif_fix_values 6909 2019-04-08 15:41:33Z antanas 
;
_cod_original_sg_symbol_Hall '-P 2yn  '
_cod_original_sg_symbol_H-M 'P2(1)/n  '
_cod_database_code 1553685

loop_
_symmetry_equiv_pos_as_xyz
'x, y, z'
'-x+1/2, y+1/2, -z+1/2'
'-x, -y, -z'
'x-1/2, -y-1/2, z-1/2'

loop_
_atom_site_label
_atom_site_type_symbol
_atom_site_fract_x
_atom_site_fract_y
_atom_site_fract_z
_atom_site_U_iso_or_equiv
_atom_site_adp_type
_atom_site_occupancy
_atom_site_symmetry_multiplicity
_atom_site_calc_flag
_atom_site_refinement_flags
C1A C 0.74390(11) 0.4707(3) 0.70931(11) 0.0276(6) Uani 1 1 d .
C2A C 0.59037(10) 0.3260(3) 0.57454(11) 0.0276(6) Uani 1 1 d .
C3A C 0.62946(11) 0.2281(3) 0.60792(11) 0.0290(6) Uani 1 1 d .
H3A H 0.6221 0.1296 0.6016 0.035 Uiso 1 1 calc R
C4A C 0.67993(11) 0.2752(3) 0.65109(11) 0.0295(6) Uani 1 1 d .
H4A H 0.7071 0.2081 0.6740 0.035 Uiso 1 1 calc R
C5A C 0.69089(10) 0.4196(3) 0.66097(10) 0.0250(6) Uani 1 1 d .
C6A C 0.65041(10) 0.5167(3) 0.62690(11) 0.0306(7) Uani 1 1 d .
H6A H 0.6569 0.6154 0.6337 0.037 Uiso 1 1 calc R
C7A C 0.60110(11) 0.4704(3) 0.58351(11) 0.0327(7) Uani 1 1 d .
H7A H 0.5744 0.5371 0.5597 0.039 Uiso 1 1 calc R
C8A C 0.50287(11) 0.1196(3) 0.44606(11) 0.0287(7) Uani 1 1 d .
C9A C 0.51012(12) 0.0400(3) 0.40060(11) 0.0350(7) Uani 1 1 d .
H9A H 0.4797 -0.0206 0.3781 0.042 Uiso 1 1 calc R
C10A C 0.56152(13) 0.0498(3) 0.38854(12) 0.0417(8) Uani 1 1 d .
H10A H 0.5670 -0.0054 0.3581 0.050 Uiso 1 1 calc R
C11A C 0.60574(13) 0.1409(3) 0.42095(12) 0.0423(8) Uani 1 1 d .
H11A H 0.6404 0.1513 0.4112 0.051 Uiso 1 1 calc R
C12A C 0.59908(12) 0.2153(3) 0.46687(12) 0.0378(7) Uani 1 1 d .
H12A H 0.6297 0.2752 0.4894 0.045 Uiso 1 1 calc R
C13A C 0.54755(11) 0.2039(3) 0.48093(11) 0.0292(6) Uani 1 1 d .
C14A C 0.48271(11) 0.2883(3) 0.53104(11) 0.0296(6) Uani 1 1 d .
C15A C 0.46829(12) 0.3788(3) 0.56936(12) 0.0368(7) Uani 1 1 d .
H15A H 0.4978 0.4342 0.5962 0.044 Uiso 1 1 calc R
C16A C 0.40997(13) 0.3881(4) 0.56828(13) 0.0460(8) Uani 1 1 d .
H16A H 0.4002 0.4507 0.5943 0.055 Uiso 1 1 calc R
C17A C 0.36718(12) 0.3083(4) 0.53040(13) 0.0440(8) Uani 1 1 d .
H17A H 0.3279 0.3161 0.5298 0.053 Uiso 1 1 calc R
C18A C 0.38127(11) 0.2161(3) 0.49291(12) 0.0367(7) Uani 1 1 d .
H18A H 0.3516 0.1596 0.4668 0.044 Uiso 1 1 calc R
C19A C 0.43825(11) 0.2057(3) 0.49325(11) 0.0291(6) Uani 1 1 d .
C20A C 0.90416(11) 0.2424(3) 0.74355(12) 0.0303(7) Uani 1 1 d .
C21A C 0.86568(11) 0.2522(3) 0.68717(12) 0.0345(7) Uani 1 1 d .
H21A H 0.8750 0.2079 0.6562 0.041 Uiso 1 1 calc R
C22A C 0.81436(11) 0.3255(3) 0.67574(11) 0.0272(6) Uani 1 1 d .
H22A H 0.7883 0.3315 0.6368 0.033 Uiso 1 1 calc R
C23A C 0.79978(10) 0.3914(3) 0.72054(11) 0.0253(6) Uani 1 1 d .
C24A C 0.83996(11) 0.3872(3) 0.77730(12) 0.0317(7) Uani 1 1 d .
H24A H 0.8319 0.4367 0.8078 0.038 Uiso 1 1 calc R
C25A C 0.89098(11) 0.3115(3) 0.78880(12) 0.0322(7) Uani 1 1 d .
H25A H 0.9174 0.3060 0.8275 0.039 Uiso 1 1 calc R
C26A C 1.00743(11) -0.0650(3) 0.77697(12) 0.0349(7) Uani 1 1 d .
C27A C 1.00795(13) -0.2094(3) 0.78043(13) 0.0431(8) Uani 1 1 d .
H27A H 1.0439 -0.2593 0.7895 0.052 Uiso 1 1 calc R
C28A C 0.95576(14) -0.2836(3) 0.77064(12) 0.0449(8) Uani 1 1 d .
H28A H 0.9563 -0.3837 0.7751 0.054 Uiso 1 1 calc R
C29A C 0.90395(13) -0.2120(3) 0.75460(12) 0.0418(8) Uani 1 1 d .
H29A H 0.8682 -0.2624 0.7463 0.050 Uiso 1 1 calc R
C30A C 0.90360(11) -0.0612(3) 0.75027(12) 0.0327(7) Uani 1 1 d .
H30A H 0.8676 -0.0110 0.7403 0.039 Uiso 1 1 calc R
C31A C 0.95489(11) 0.0109(3) 0.76044(11) 0.0301(7) Uani 1 1 d .
C32A C 1.01010(11) 0.2257(3) 0.75837(11) 0.0291(7) Uani 1 1 d .
C33A C 1.01363(12) 0.3647(3) 0.74197(11) 0.0335(7) Uani 1 1 d .
H33A H 0.9790 0.4198 0.7280 0.040 Uiso 1 1 calc R
C34A C 1.06668(12) 0.4249(3) 0.74549(12) 0.0394(7) Uani 1 1 d .
H34A H 1.0681 0.5211 0.7346 0.047 Uiso 1 1 calc R
C35A C 1.11767(13) 0.3467(4) 0.76464(12) 0.0423(8) Uani 1 1 d .
H35A H 1.1542 0.3884 0.7674 0.051 Uiso 1 1 calc R
C36A C 1.11441(12) 0.2040(4) 0.77992(12) 0.0439(8) Uani 1 1 d .
H36A H 1.1490 0.1484 0.7929 0.053 Uiso 1 1 calc R
C37A C 1.06191(11) 0.1451(3) 0.77620(11) 0.0306(7) Uani 1 1 d .
C1B C 0.71560(11) 0.6235(3) 0.26401(11) 0.0278(6) Uani 1 1 d .
C2B C 0.76443(11) 0.8819(3) 0.41774(10) 0.0252(6) Uani 1 1 d .
C3B C 0.70608(11) 0.8712(3) 0.38348(11) 0.0339(7) Uani 1 1 d .
H3B H 0.6770 0.9205 0.3943 0.041 Uiso 1 1 calc R
C4B C 0.69027(11) 0.7892(3) 0.33379(11) 0.0301(7) Uani 1 1 d .
H4B H 0.6503 0.7832 0.3104 0.036 Uiso 1 1 calc R
C5B C 0.73209(11) 0.7148(3) 0.31743(10) 0.0238(6) Uani 1 1 d .
C6B C 0.79040(11) 0.7221(3) 0.35357(11) 0.0273(6) Uani 1 1 d .
H6B H 0.8194 0.6690 0.3441 0.033 Uiso 1 1 calc R
C7B C 0.80644(11) 0.8057(3) 0.40294(11) 0.0278(6) Uani 1 1 d .
H7B H 0.8463 0.8110 0.4268 0.033 Uiso 1 1 calc R
C8B C 0.75610(11) 1.2097(3) 0.49726(11) 0.0294(6) Uani 1 1 d .
C9B C 0.74319(11) 1.3512(3) 0.48624(12) 0.0338(7) Uani 1 1 d .
H9B H 0.7341 1.4079 0.5144 0.041 Uiso 1 1 calc R
C10B C 0.74342(11) 1.4115(3) 0.43401(12) 0.0339(7) Uani 1 1 d .
H10B H 0.7340 1.5088 0.4261 0.041 Uiso 1 1 calc R
C11B C 0.75745(11) 1.3282(3) 0.39387(12) 0.0323(7) Uani 1 1 d .
H11B H 0.7589 1.3691 0.3586 0.039 Uiso 1 1 calc R
C12B C 0.76955(11) 1.1848(3) 0.40464(11) 0.0312(7) Uani 1 1 d .
H12B H 0.7787 1.1284 0.3764 0.037 Uiso 1 1 calc R
C13B C 0.76839(10) 1.1231(3) 0.45631(11) 0.0253(6) Uani 1 1 d .
C14B C 0.77631(10) 0.9222(3) 0.52102(11) 0.0254(6) Uani 1 1 d .
C15B C 0.78530(11) 0.7805(3) 0.53584(11) 0.0331(7) Uani 1 1 d .
H15B H 0.7945 0.7167 0.5099 0.040 Uiso 1 1 calc R
C16B C 0.78116(12) 0.7297(3) 0.58819(12) 0.0370(7) Uani 1 1 d .
H16B H 0.7866 0.6317 0.5972 0.044 Uiso 1 1 calc R
C17B C 0.76910(11) 0.8215(3) 0.62710(12) 0.0352(7) Uani 1 1 d .
H17B H 0.7663 0.7872 0.6628 0.042 Uiso 1 1 calc R
C18B C 0.76120(11) 0.9645(3) 0.61328(11) 0.0328(7) Uani 1 1 d .
H18B H 0.7536 1.0289 0.6400 0.039 Uiso 1 1 calc R
C19B C 0.76437(11) 1.0131(3) 0.56088(11) 0.0282(6) Uani 1 1 d .
C20B C 0.57271(10) 0.7178(3) 0.10987(11) 0.0269(6) Uani 1 1 d .
C21B C 0.60372(10) 0.8284(3) 0.14403(11) 0.0263(6) Uani 1 1 d .
H21B H 0.5943 0.9238 0.1322 0.032 Uiso 1 1 calc R
C22B C 0.64844(10) 0.7992(3) 0.19534(11) 0.0242(6) Uani 1 1 d .
H22B H 0.6688 0.8751 0.2191 0.029 Uiso 1 1 calc R
C23B C 0.66400(10) 0.6598(3) 0.21258(10) 0.0226(6) Uani 1 1 d .
C24B C 0.63243(11) 0.5501(3) 0.17772(11) 0.0294(7) Uani 1 1 d .
H24B H 0.6426 0.4545 0.1888 0.035 Uiso 1 1 calc R
C25B C 0.58652(11) 0.5786(3) 0.12721(11) 0.0307(7) Uani 1 1 d .
H25B H 0.5646 0.5031 0.1045 0.037 Uiso 1 1 calc R
C26B C 0.44155(11) 0.8945(3) 0.00798(12) 0.0308(7) Uani 1 1 d .
C27B C 0.39625(11) 0.9820(3) 0.00836(13) 0.0370(7) Uani 1 1 d .
H27B H 0.3724 1.0253 -0.0267 0.044 Uiso 1 1 calc R
C28B C 0.38556(12) 1.0068(3) 0.06030(14) 0.0422(8) Uani 1 1 d .
H28B H 0.3554 1.0701 0.0613 0.051 Uiso 1 1 calc R
C29B C 0.41885(11) 0.9394(3) 0.11007(13) 0.0427(8) Uani 1 1 d .
H29B H 0.4101 0.9523 0.1451 0.051 Uiso 1 1 calc R
C30B C 0.46517(12) 0.8523(3) 0.11009(12) 0.0380(7) Uani 1 1 d .
H30B H 0.4880 0.8068 0.1450 0.046 Uiso 1 1 calc R
C31B C 0.47821(11) 0.8316(3) 0.05872(12) 0.0301(7) Uani 1 1 d .
C32B C 0.52963(11) 0.7094(3) 0.00203(11) 0.0289(6) Uani 1 1 d .
C33B C 0.57092(11) 0.6152(3) -0.00494(12) 0.0357(7) Uani 1 1 d .
H33B H 0.5988 0.5746 0.0285 0.043 Uiso 1 1 calc R
C34B C 0.57205(12) 0.5795(3) -0.06003(12) 0.0407(8) Uani 1 1 d .
H34B H 0.6001 0.5134 -0.0640 0.049 Uiso 1 1 calc R
C35B C 0.53261(12) 0.6396(3) -0.10897(12) 0.0423(8) Uani 1 1 d .
H35B H 0.5331 0.6147 -0.1467 0.051 Uiso 1 1 calc R
C36B C 0.49217(12) 0.7367(3) -0.10259(12) 0.0364(7) Uani 1 1 d .
H36B H 0.4653 0.7799 -0.1360 0.044 Uiso 1 1 calc R
C37B C 0.49074(11) 0.7709(3) -0.04803(11) 0.0303(7) Uani 1 1 d .
N1A N 0.53997(9) 0.2754(3) 0.52883(9) 0.0330(6) Uani 1 1 d .
N2A N 0.95713(9) 0.1603(2) 0.75680(10) 0.0357(6) Uani 1 1 d .
N1B N 0.78048(9) 0.9757(2) 0.46791(9) 0.0275(5) Uani 1 1 d .
N2B N 0.52623(9) 0.7490(2) 0.05703(9) 0.0339(6) Uani 1 1 d .
O1A O 0.74066(8) 0.5738(2) 0.73797(9) 0.0527(6) Uani 1 1 d .
O2A O 0.44955(8) 0.1077(2) 0.45555(8) 0.0377(5) Uani 1 1 d .
O3A O 1.06155(8) 0.0039(2) 0.79184(9) 0.0490(6) Uani 1 1 d .
O1B O 0.74454(8) 0.5182(2) 0.26263(8) 0.0470(6) Uani 1 1 d .
O2B O 0.75579(9) 1.1576(2) 0.55052(8) 0.0424(5) Uani 1 1 d .
O3B O 0.44987(8) 0.8723(2) -0.04547(8) 0.0405(5) Uani 1 1 d .

loop_
_atom_site_aniso_label
_atom_site_aniso_U_11
_atom_site_aniso_U_22
_atom_site_aniso_U_33
_atom_site_aniso_U_23
_atom_site_aniso_U_13
_atom_site_aniso_U_12
C1A 0.0289(15) 0.0258(16) 0.0294(15) -0.0065(13) 0.0111(12) 0.0011(12)
C2A 0.0194(13) 0.0371(18) 0.0245(14) -0.0063(13) 0.0050(11) -0.0040(13)
C3A 0.0292(15) 0.0231(16) 0.0340(15) -0.0036(13) 0.0098(13) 0.0017(13)
C4A 0.0284(15) 0.0296(17) 0.0270(15) 0.0004(13) 0.0045(12) 0.0031(13)
C5A 0.0226(14) 0.0275(16) 0.0237(14) -0.0049(12) 0.0061(12) 0.0030(12)
C6A 0.0269(15) 0.0236(16) 0.0352(16) -0.0017(13) 0.0019(13) -0.0003(13)
C7A 0.0303(15) 0.0304(18) 0.0303(16) 0.0064(13) 0.0005(13) 0.0078(13)
C8A 0.0279(15) 0.0315(17) 0.0212(14) 0.0055(13) 0.0006(12) -0.0004(13)
C9A 0.0321(16) 0.0396(19) 0.0230(15) 0.0043(13) -0.0049(13) -0.0004(14)
C10A 0.0472(19) 0.049(2) 0.0239(16) -0.0060(14) 0.0045(14) 0.0114(16)
C11A 0.0385(17) 0.056(2) 0.0336(17) -0.0033(16) 0.0129(14) 0.0078(16)
C12A 0.0310(16) 0.0437(19) 0.0351(17) -0.0059(15) 0.0062(13) -0.0038(14)
C13A 0.0279(15) 0.0303(17) 0.0269(15) -0.0003(13) 0.0057(12) 0.0034(13)
C14A 0.0252(15) 0.0349(17) 0.0263(15) 0.0036(13) 0.0052(12) 0.0007(13)
C15A 0.0311(16) 0.047(2) 0.0288(16) -0.0049(14) 0.0057(13) -0.0039(14)
C16A 0.0395(18) 0.063(2) 0.0392(18) -0.0079(17) 0.0183(15) 0.0054(17)
C17A 0.0279(16) 0.063(2) 0.0430(18) -0.0004(17) 0.0140(14) -0.0014(16)
C18A 0.0256(15) 0.046(2) 0.0340(16) 0.0039(15) 0.0036(13) -0.0080(14)
C19A 0.0297(15) 0.0308(17) 0.0244(14) 0.0040(13) 0.0055(12) 0.0001(13)
C20A 0.0199(14) 0.0288(17) 0.0407(17) 0.0011(13) 0.0079(13) -0.0020(12)
C21A 0.0311(16) 0.0435(19) 0.0317(16) -0.0032(14) 0.0140(13) 0.0012(14)
C22A 0.0301(15) 0.0316(17) 0.0181(13) -0.0001(12) 0.0055(11) 0.0060(13)
C23A 0.0208(13) 0.0250(15) 0.0266(15) -0.0010(12) 0.0029(12) -0.0052(12)
C24A 0.0311(15) 0.0327(17) 0.0332(16) -0.0044(13) 0.0130(13) 0.0046(13)
C25A 0.0248(14) 0.0367(18) 0.0264(15) 0.0001(13) -0.0036(12) -0.0035(14)
C26A 0.0260(15) 0.044(2) 0.0335(16) 0.0050(14) 0.0086(13) 0.0057(14)
C27A 0.0335(17) 0.0344(19) 0.058(2) -0.0025(16) 0.0102(15) 0.0112(15)
C28A 0.065(2) 0.0307(18) 0.0386(18) 0.0018(15) 0.0164(16) 0.0092(17)
C29A 0.0388(17) 0.048(2) 0.0376(17) 0.0027(16) 0.0114(14) 0.0027(16)
C30A 0.0231(15) 0.0379(19) 0.0378(17) 0.0065(14) 0.0108(13) 0.0046(13)
C31A 0.0343(16) 0.0318(17) 0.0254(15) 0.0030(13) 0.0113(12) 0.0062(14)
C32A 0.0211(14) 0.0416(18) 0.0234(14) -0.0014(13) 0.0057(12) -0.0002(13)
C33A 0.0292(16) 0.0413(19) 0.0312(16) -0.0025(14) 0.0118(13) 0.0014(14)
C34A 0.0433(18) 0.0385(19) 0.0405(18) -0.0084(15) 0.0194(15) -0.0076(16)
C35A 0.0340(17) 0.054(2) 0.0413(18) -0.0168(16) 0.0151(14) -0.0159(16)
C36A 0.0210(15) 0.067(2) 0.0403(18) -0.0137(17) 0.0058(13) 0.0023(16)
C37A 0.0261(15) 0.0356(18) 0.0277(15) -0.0004(13) 0.0059(12) -0.0011(13)
C1B 0.0302(15) 0.0269(16) 0.0282(15) 0.0020(13) 0.0121(12) 0.0056(13)
C2B 0.0295(15) 0.0262(16) 0.0186(13) 0.0033(12) 0.0063(12) 0.0006(12)
C3B 0.0266(15) 0.047(2) 0.0295(16) -0.0066(14) 0.0116(13) 0.0036(14)
C4B 0.0211(13) 0.0382(17) 0.0292(15) -0.0032(14) 0.0058(12) 0.0002(13)
C5B 0.0286(14) 0.0222(15) 0.0203(13) 0.0050(12) 0.0077(11) 0.0045(12)
C6B 0.0256(14) 0.0286(16) 0.0264(15) 0.0021(13) 0.0069(12) 0.0083(12)
C7B 0.0217(13) 0.0314(17) 0.0260(15) 0.0053(13) 0.0021(11) 0.0044(12)
C8B 0.0302(15) 0.0300(17) 0.0250(15) -0.0020(13) 0.0051(12) -0.0047(13)
C9B 0.0338(16) 0.0279(17) 0.0381(17) -0.0063(14) 0.0099(13) -0.0032(13)
C10B 0.0268(15) 0.0285(17) 0.0443(18) 0.0031(15) 0.0087(14) 0.0008(13)
C11B 0.0238(14) 0.0386(18) 0.0333(16) 0.0098(14) 0.0077(12) 0.0005(13)
C12B 0.0280(15) 0.0367(18) 0.0302(16) 0.0009(13) 0.0113(12) 0.0042(13)
C13B 0.0206(14) 0.0278(16) 0.0236(14) -0.0021(12) 0.0020(11) -0.0028(12)
C14B 0.0218(14) 0.0309(17) 0.0207(14) -0.0024(12) 0.0030(11) -0.0006(12)
C15B 0.0355(16) 0.0377(18) 0.0253(15) -0.0019(13) 0.0090(13) 0.0045(14)
C16B 0.0415(17) 0.0298(17) 0.0374(17) 0.0053(14) 0.0101(14) 0.0049(14)
C17B 0.0385(17) 0.042(2) 0.0248(15) 0.0037(14) 0.0093(13) -0.0013(14)
C18B 0.0349(16) 0.0403(19) 0.0227(15) -0.0068(13) 0.0087(12) -0.0022(14)
C19B 0.0307(15) 0.0242(16) 0.0271(15) -0.0038(13) 0.0063(12) -0.0031(13)
C20B 0.0229(14) 0.0323(17) 0.0231(14) 0.0001(13) 0.0041(11) 0.0019(13)
C21B 0.0267(14) 0.0222(15) 0.0285(15) 0.0024(12) 0.0069(12) 0.0034(12)
C22B 0.0220(13) 0.0249(16) 0.0252(14) -0.0044(12) 0.0070(11) -0.0020(12)
C23B 0.0245(14) 0.0257(15) 0.0192(13) -0.0006(12) 0.0093(11) 0.0034(12)
C24B 0.0395(16) 0.0249(16) 0.0257(15) 0.0010(12) 0.0134(13) 0.0000(13)
C25B 0.0311(15) 0.0319(17) 0.0257(15) -0.0072(13) 0.0050(13) -0.0071(13)
C26B 0.0268(15) 0.0276(16) 0.0322(16) 0.0016(13) 0.0020(13) -0.0065(13)
C27B 0.0215(14) 0.0318(18) 0.0494(19) 0.0055(15) 0.0006(13) -0.0027(13)
C28B 0.0226(15) 0.042(2) 0.058(2) -0.0081(17) 0.0079(15) 0.0000(14)
C29B 0.0226(15) 0.058(2) 0.0439(19) -0.0169(17) 0.0059(14) -0.0028(15)
C30B 0.0282(15) 0.044(2) 0.0351(17) -0.0043(15) 0.0018(13) 0.0009(14)
C31B 0.0214(14) 0.0299(16) 0.0335(16) -0.0055(13) 0.0017(12) -0.0048(13)
C32B 0.0248(14) 0.0333(17) 0.0256(15) -0.0020(13) 0.0040(12) -0.0060(13)
C33B 0.0294(15) 0.0451(19) 0.0298(16) -0.0014(14) 0.0058(12) 0.0016(14)
C34B 0.0312(16) 0.057(2) 0.0348(18) -0.0013(16) 0.0121(14) 0.0010(15)
C35B 0.0328(16) 0.066(2) 0.0292(16) -0.0002(16) 0.0121(14) -0.0093(16)
C36B 0.0271(15) 0.051(2) 0.0280(16) 0.0099(14) 0.0046(12) -0.0090(14)
C37B 0.0210(14) 0.0350(17) 0.0314(16) 0.0032(13) 0.0038(12) -0.0047(13)
N1A 0.0223(12) 0.0446(15) 0.0299(13) -0.0110(11) 0.0054(10) -0.0022(11)
N2A 0.0204(12) 0.0321(15) 0.0540(16) 0.0060(12) 0.0114(11) 0.0034(11)
N1B 0.0335(13) 0.0288(14) 0.0198(11) -0.0033(10) 0.0081(10) -0.0006(10)
N2B 0.0296(13) 0.0415(15) 0.0244(12) -0.0032(11) 0.0003(10) 0.0085(11)
O1A 0.0409(12) 0.0520(15) 0.0511(14) -0.0266(12) -0.0039(10) 0.0108(11)
O2A 0.0323(11) 0.0389(12) 0.0397(12) -0.0094(10) 0.0087(9) -0.0056(9)
O3A 0.0286(11) 0.0512(15) 0.0608(14) 0.0113(12) 0.0059(10) 0.0099(11)
O1B 0.0489(12) 0.0431(13) 0.0381(12) -0.0102(10) -0.0003(10) 0.0247(11)
O2B 0.0737(15) 0.0294(12) 0.0271(11) -0.0033(9) 0.0209(10) 0.0037(10)
O3B 0.0345(11) 0.0459(13) 0.0356(12) 0.0108(10) 0.0039(9) 0.0071(10)

loop_
_atom_type_symbol
_atom_type_description
_atom_type_scat_dispersion_real
_atom_type_scat_dispersion_imag
_atom_type_scat_source
C C 0.0033 0.0016 'International Tables Vol C Tables 4.2.6.8 and 6.1.1.4'
H H 0.0000 0.0000 'International Tables Vol C Tables 4.2.6.8 and 6.1.1.4'
N N 0.0061 0.0033 'International Tables Vol C Tables 4.2.6.8 and 6.1.1.4'
O O 0.0106 0.0060 'International Tables Vol C Tables 4.2.6.8 and 6.1.1.4'

loop_
_geom_angle_atom_site_label_1
_geom_angle_atom_site_label_2
_geom_angle_atom_site_label_3
_geom_angle
O1A C1A C23A 121.6(2)
O1A C1A C5A 120.3(2)
C23A C1A C5A 118.1(2)
C3A C2A C7A 120.5(2)
C3A C2A N1A 118.4(2)
C7A C2A N1A 121.0(2)
C2A C3A C4A 119.4(3)
C5A C4A C3A 120.7(2)
C4A C5A C6A 118.9(2)
C4A C5A C1A 120.8(2)
C6A C5A C1A 120.2(2)
C7A C6A C5A 120.5(3)
C6A C7A C2A 120.1(2)
C13A C8A O2A 121.8(2)
C13A C8A C9A 121.2(3)
O2A C8A C9A 117.0(2)
C10A C9A C8A 119.5(3)
C9A C10A C11A 120.1(3)
C12A C11A C10A 120.0(3)
C11A C12A C13A 120.7(3)
C8A C13A C12A 118.2(2)
C8A C13A N1A 119.6(2)
C12A C13A N1A 122.2(2)
C15A C14A C19A 118.3(2)
C15A C14A N1A 123.0(2)
C19A C14A N1A 118.7(2)
C14A C15A C16A 119.8(3)
C17A C16A C15A 120.9(3)
C16A C17A C18A 119.7(3)
C19A C18A C17A 120.3(3)
C18A C19A O2A 117.1(2)
C18A C19A C14A 121.0(3)
O2A C19A C14A 121.8(2)
C21A C20A C25A 119.5(2)
C21A C20A N2A 121.1(2)
C25A C20A N2A 119.3(2)
C22A C21A C20A 120.4(3)
C21A C22A C23A 120.8(2)
C22A C23A C24A 118.9(2)
C22A C23A C1A 121.9(2)
C24A C23A C1A 119.2(2)
C25A C24A C23A 120.1(2)
C24A C25A C20A 120.2(2)
C27A C26A C31A 121.2(3)
C27A C26A O3A 117.3(2)
C31A C26A O3A 121.4(3)
C26A C27A C28A 120.1(3)
C29A C28A C27A 119.7(3)
C28A C29A C30A 119.9(3)
C31A C30A C29A 120.1(3)
C30A C31A C26A 118.9(3)
C30A C31A N2A 122.5(2)
C26A C31A N2A 118.6(3)
C33A C32A C37A 118.0(3)
C33A C32A N2A 123.3(2)
C37A C32A N2A 118.7(3)
C34A C33A C32A 121.1(3)
C33A C34A C35A 120.7(3)
C34A C35A C36A 118.6(3)
C37A C36A C35A 120.4(3)
C36A C37A O3A 117.6(3)
C36A C37A C32A 121.1(3)
O3A C37A C32A 121.3(2)
O1B C1B C23B 119.6(2)
O1B C1B C5B 120.0(2)
C23B C1B C5B 120.4(2)
C7B C2B C3B 119.7(2)
C7B C2B N1B 121.2(2)
C3B C2B N1B 119.1(2)
C4B C3B C2B 120.1(2)
C3B C4B C5B 121.0(2)
C4B C5B C6B 118.3(2)
C4B C5B C1B 121.7(2)
C6B C5B C1B 119.9(2)
C7B C6B C5B 120.8(2)
C6B C7B C2B 120.1(2)
C9B C8B O2B 117.0(2)
C9B C8B C13B 121.2(3)
O2B C8B C13B 121.8(2)
C8B C9B C10B 120.3(3)
C11B C10B C9B 119.2(3)
C10B C11B C12B 120.5(3)
C11B C12B C13B 120.7(3)
C12B C13B C8B 118.1(3)
C12B C13B N1B 121.4(2)
C8B C13B N1B 120.5(2)
C15B C14B C19B 117.7(2)
C15B C14B N1B 121.9(2)
C19B C14B N1B 120.4(2)
C14B C15B C16B 121.2(3)
C17B C16B C15B 120.2(3)
C16B C17B C18B 119.1(3)
C19B C18B C17B 120.1(3)
C18B C19B O2B 116.3(2)
C18B C19B C14B 121.6(3)
O2B C19B C14B 122.0(2)
C25B C20B C21B 120.1(2)
C25B C20B N2B 120.5(2)
C21B C20B N2B 119.5(2)
C22B C21B C20B 119.8(2)
C21B C22B C23B 120.8(2)
C22B C23B C24B 118.5(2)
C22B C23B C1B 122.6(2)
C24B C23B C1B 118.7(2)
C25B C24B C23B 120.9(2)
C24B C25B C20B 119.8(2)
C27B C26B C31B 121.8(3)
C27B C26B O3B 117.2(2)
C31B C26B O3B 121.0(2)
C26B C27B C28B 119.6(3)
C29B C28B C27B 119.5(3)
C28B C29B C30B 121.0(3)
C29B C30B C31B 120.1(3)
C26B C31B C30B 117.8(2)
C26B C31B N2B 120.0(2)
C30B C31B N2B 122.2(2)
C33B C32B C37B 117.7(2)
C33B C32B N2B 123.5(2)
C37B C32B N2B 118.7(2)
C32B C33B C34B 121.1(3)
C35B C34B C33B 120.3(3)
C34B C35B C36B 119.3(3)
C37B C36B C35B 120.3(3)
C36B C37B O3B 116.6(2)
C36B C37B C32B 121.3(3)
O3B C37B C32B 122.1(2)
C13A N1A C14A 118.0(2)
C13A N1A C2A 119.4(2)
C14A N1A C2A 122.5(2)
C32A N2A C31A 119.2(2)
C32A N2A C20A 120.2(2)
C31A N2A C20A 120.0(2)
C14B N1B C13B 117.0(2)
C14B N1B C2B 117.9(2)
C13B N1B C2B 116.50(19)
C31B N2B C32B 118.5(2)
C31B N2B C20B 119.9(2)
C32B N2B C20B 121.3(2)
C8A O2A C19A 116.8(2)
C37A O3A C26A 117.8(2)
C8B O2B C19B 118.1(2)
C37B O3B C26B 117.9(2)

loop_
_geom_bond_atom_site_label_1
_geom_bond_atom_site_label_2
_geom_bond_distance
C1A O1A 1.214(3)
C1A C23A 1.490(3)
C1A C5A 1.506(3)
C2A C3A 1.379(4)
C2A C7A 1.391(4)
C2A N1A 1.435(3)
C3A C4A 1.396(3)
C4A C5A 1.395(4)
C5A C6A 1.397(3)
C6A C7A 1.379(3)
C8A C13A 1.385(4)
C8A O2A 1.388(3)
C8A C9A 1.394(4)
C9A C10A 1.372(4)
C10A C11A 1.396(4)
C11A C12A 1.373(4)
C12A C13A 1.402(4)
C13A N1A 1.409(3)
C14A C15A 1.390(4)
C14A C19A 1.400(4)
C14A N1A 1.410(3)
C15A C16A 1.406(4)
C16A C17A 1.364(4)
C17A C18A 1.382(4)
C18A C19A 1.380(4)
C19A O2A 1.391(3)
C20A C21A 1.384(4)
C20A C25A 1.403(4)
C20A N2A 1.441(3)
C21A C22A 1.368(3)
C22A C23A 1.396(3)
C23A C24A 1.403(3)
C24A C25A 1.373(4)
C26A C27A 1.365(4)
C26A C31A 1.399(4)
C26A O3A 1.400(3)
C27A C28A 1.395(4)
C28A C29A 1.364(4)
C29A C30A 1.427(4)
C30A C31A 1.365(4)
C31A N2A 1.415(3)
C32A C33A 1.382(4)
C32A C37A 1.408(4)
C32A N2A 1.412(3)
C33A C34A 1.381(4)
C34A C35A 1.381(4)
C35A C36A 1.406(4)
C36A C37A 1.363(4)
C37A O3A 1.386(3)
C1B O1B 1.223(3)
C1B C23B 1.487(3)
C1B C5B 1.499(3)
C2B C7B 1.386(3)
C2B C3B 1.387(3)
C2B N1B 1.452(3)
C3B C4B 1.379(4)
C4B C5B 1.393(3)
C5B C6B 1.397(3)
C6B C7B 1.381(3)
C8B C9B 1.377(4)
C8B O2B 1.387(3)
C8B C13B 1.394(4)
C9B C10B 1.393(4)
C10B C11B 1.380(4)
C11B C12B 1.392(4)
C12B C13B 1.393(3)
C13B N1B 1.430(3)
C14B C15B 1.384(4)
C14B C19B 1.393(3)
C14B N1B 1.420(3)
C15B C16B 1.394(4)
C16B C17B 1.383(4)
C17B C18B 1.388(4)
C18B C19B 1.379(4)
C19B O2B 1.391(3)
C20B C25B 1.387(4)
C20B C21B 1.390(4)
C20B N2B 1.432(3)
C21B C22B 1.384(3)
C22B C23B 1.395(3)
C23B C24B 1.396(3)
C24B C25B 1.385(3)
C26B C27B 1.375(4)
C26B C31B 1.393(4)
C26B O3B 1.395(3)
C27B C28B 1.389(4)
C28B C29B 1.370(4)
C29B C30B 1.390(4)
C30B C31B 1.398(4)
C31B N2B 1.411(3)
C32B C33B 1.389(4)
C32B C37B 1.397(3)
C32B N2B 1.416(3)
C33B C34B 1.390(4)
C34B C35B 1.379(4)
C35B C36B 1.387(4)
C36B C37B 1.376(4)
C37B O3B 1.392(3)
